data_4077497
loop_
_publ_author_name
'Chase, Preston A.'
'Piers, Warren E.'
'Parvez, Masood'

_publ_contact_author
;
    ENTER NAME
 ENTER ADDRESS
;
_publ_section_title
;
 Reactions of Bis(pentafluorophenyl)borane with Titanocene
 Dialkyls:&#x00A0; Synthesis and Structure of Cp2Ti[\h2-H2B(C6F5)2]
;
_journal_issue 10
_journal_name_full Organometallics
_journal_page_first 2040
_journal_paper_doi 10.1021/om0001319
_journal_volume 19
_journal_year 2000
_chemical_formula_sum 'C22 H12 B F10 Ti'
_chemical_formula_weight 525.03
_space_group_IT_number 2
_symmetry_cell_setting triclinic
_symmetry_Int_Tables_number 2
_symmetry_space_group_name_Hall '-P 1'
_symmetry_space_group_name_H-M 'P -1'
_audit_creation_date 1999-01-26
_audit_creation_method 'by teXsan v1.7'
_cell_angle_alpha 109.373(19)
_cell_angle_beta 110.63(2)
_cell_angle_gamma 90.69(2)
_cell_formula_units_Z 4
_cell_length_a 12.648(3)
_cell_length_b 15.678(3)
_cell_length_c 11.565(3)
_cell_measurement_reflns_used 23
_cell_measurement_temperature 170.2
_cell_measurement_theta_max 10.7
_cell_measurement_theta_min 9.2
_cell_volume 2003.0(9)
_computing_cell_refinement 'MSC/AFC Diffractometer Control'
_computing_data_collection 'MSC/AFC Diffractometer Control'
_computing_data_reduction 'teXsan (MSC, 1995)'
_computing_publication_material 'teXsan (MSC, 1995)'
_computing_structure_refinement 'teXsan (MSC, 1995)'
_computing_structure_solution
;
SAPI91 (Fan, 1991)
;
_diffrn_ambient_temperature 170.2
_diffrn_measurement_device 'Rigaku AFC6S'
_diffrn_measurement_method \w-2\q
_diffrn_orient_matrix_UB_11 0.07925
_diffrn_orient_matrix_UB_12 -0.01569
_diffrn_orient_matrix_UB_13 0.01910
_diffrn_orient_matrix_UB_21 0.03131
_diffrn_orient_matrix_UB_22 0.06647
_diffrn_orient_matrix_UB_23 0.03748
_diffrn_orient_matrix_UB_31 0.00565
_diffrn_orient_matrix_UB_32 0.00265
_diffrn_orient_matrix_UB_33 0.08961
_diffrn_radiation_detector 'scintillation counter'
_diffrn_radiation_monochromator graphite
_diffrn_radiation_source 'X-ray tube'
_diffrn_radiation_type 'Mo K\a'
_diffrn_radiation_wavelength 0.7107
_diffrn_reflns_av_R_equivalents 0.07384
_diffrn_reflns_av_sigmaI/netI 0.090
_diffrn_reflns_limit_h_max -100
_diffrn_reflns_limit_h_min 100
_diffrn_reflns_limit_k_max -100
_diffrn_reflns_limit_k_min 100
_diffrn_reflns_limit_l_max -100
_diffrn_reflns_limit_l_min 100
_diffrn_reflns_number 7453
_diffrn_reflns_reduction_process 'Lp corrections applied'
_diffrn_reflns_theta_max 25.05
_diffrn_reflns_theta_min 0.00
_diffrn_standards_decay_% -0.77
_diffrn_standards_interval_count 200
_diffrn_standards_number 3
_exptl_absorpt_coefficient_mu 0.519
_exptl_absorpt_correction_T_max 1.000
_exptl_absorpt_correction_T_min 0.941
_exptl_absorpt_correction_type
;
\y scans (North,Phillips & Matthews, 1968)
;
_exptl_crystal_colour purple
_exptl_crystal_density_diffrn 1.741
_exptl_crystal_density_meas ?
_exptl_crystal_description prism
_exptl_crystal_F_000 1044.00
_exptl_crystal_size_max 0.54
_exptl_crystal_size_mid 0.52
_exptl_crystal_size_min 0.25
_reflns_number_observed 3601
_reflns_number_total 7098
_reflns_observed_criterion >3.00\s(I)
_cod_data_source_file om0001319.cif
_cod_data_source_block Preston-1_(Wp-21)
_cod_depositor_comments
;
The following automatic conversions were performed:

'_exptl_crystal_density_meas' value 'not measured' was changed to '?'
- the value is perceived as not measured.

Automatic conversion script
Id: cif_fix_values 3008 2015-01-20 13:52:24Z robertas 
;
_cod_original_cell_volume 2003.0(10)
_cod_original_sg_symbol_H-M 'P -1       '
_cod_original_formula_sum 'C22 H12 B F10 Ti '
_cod_database_code 4077497

loop_
_symmetry_equiv_pos_as_xyz
'   +x,   +y,   +z'
'   -x,   -y,   -z'

loop_
_atom_site_aniso_label
_atom_site_aniso_U_11
_atom_site_aniso_U_22
_atom_site_aniso_U_33
_atom_site_aniso_U_12
_atom_site_aniso_U_13
_atom_site_aniso_U_23
Ti(1) 0.0355(10) 0.0281(9) 0.0321(10) 0.0068(8) 0.0161(8) 0.0116(8)
Ti(2) 0.0409(11) 0.0230(9) 0.0314(10) 0.0058(8) 0.0160(8) 0.0097(7)
F(1) 0.051(4) 0.064(4) 0.049(4) -0.005(3) 0.008(3) 0.026(3)
F(2) 0.127(6) 0.050(4) 0.042(4) -0.020(4) 0.010(4) -0.002(3)
F(3) 0.187(7) 0.030(3) 0.074(4) 0.028(4) 0.078(5) 0.013(3)
F(4) 0.085(5) 0.065(4) 0.104(5) 0.047(4) 0.065(4) 0.030(4)
F(5) 0.042(3) 0.056(4) 0.061(4) 0.016(3) 0.021(3) 0.018(3)
F(6) 0.031(3) 0.066(4) 0.056(3) 0.016(3) 0.026(3) 0.027(3)
F(7) 0.038(3) 0.046(3) 0.049(3) 0.014(3) 0.004(3) 0.014(3)
F(8) 0.081(4) 0.040(3) 0.034(3) 0.013(3) 0.018(3) 0.022(3)
F(9) 0.058(4) 0.059(4) 0.060(4) 0.005(3) 0.037(3) 0.026(3)
F(10) 0.034(3) 0.059(4) 0.050(3) 0.015(3) 0.019(3) 0.026(3)
F(11) 0.039(3) 0.069(4) 0.047(3) 0.003(3) 0.010(3) 0.036(3)
F(12) 0.059(4) 0.076(4) 0.069(4) 0.001(3) 0.026(3) 0.046(3)
F(13) 0.105(5) 0.049(3) 0.041(3) 0.013(3) 0.035(3) 0.025(3)
F(14) 0.076(4) 0.055(4) 0.041(3) 0.006(3) -0.007(3) 0.027(3)
F(15) 0.040(3) 0.039(3) 0.042(3) 0.002(3) 0.003(3) 0.010(3)
F(16) 0.038(3) 0.046(3) 0.051(3) 0.001(3) 0.020(3) 0.006(3)
F(17) 0.057(4) 0.043(3) 0.052(4) -0.011(3) 0.003(3) 0.012(3)
F(18) 0.112(5) 0.033(3) 0.045(3) 0.016(3) 0.032(4) 0.004(3)
F(19) 0.078(4) 0.056(4) 0.066(4) 0.038(3) 0.041(3) 0.025(3)
F(20) 0.039(3) 0.054(3) 0.053(4) 0.011(3) 0.020(3) 0.018(3)
C(1) 0.060(7) 0.045(6) 0.044(6) 0.018(5) 0.033(6) 0.020(5)
C(2) 0.039(6) 0.061(7) 0.060(7) 0.009(5) 0.031(6) 0.035(6)
C(3) 0.079(8) 0.015(5) 0.045(6) 0.003(5) 0.018(6) 0.014(4)
C(4) 0.039(6) 0.054(7) 0.079(8) 0.027(5) 0.028(6) 0.046(6)
C(5) 0.064(8) 0.051(7) 0.035(6) 0.010(6) 0.016(6) 0.019(5)
C(6) 0.068(8) 0.037(6) 0.047(7) 0.007(5) 0.028(6) 0.012(5)
C(7) 0.051(7) 0.032(6) 0.044(6) 0.003(5) 0.022(5) 0.008(5)
C(8) 0.064(8) 0.039(6) 0.042(6) 0.010(5) 0.026(6) 0.011(5)
C(9) 0.055(7) 0.031(6) 0.089(9) 0.016(5) 0.050(7) 0.015(6)
C(10) 0.062(8) 0.037(6) 0.043(6) 0.023(5) 0.010(6) 0.013(5)
C(11) 0.035(5) 0.036(5) 0.024(5) 0.005(4) 0.017(4) 0.012(4)
C(12) 0.050(7) 0.035(6) 0.045(6) 0.005(5) 0.020(5) 0.022(5)
C(13) 0.089(9) 0.036(6) 0.035(6) -0.014(6) 0.022(6) 0.012(5)
C(14) 0.128(11) 0.025(6) 0.048(7) 0.012(7) 0.057(8) 0.009(5)
C(15) 0.069(8) 0.033(6) 0.068(8) 0.023(6) 0.048(7) 0.028(6)
C(16) 0.053(7) 0.031(5) 0.038(6) 0.007(5) 0.026(5) 0.013(4)
C(17) 0.034(6) 0.037(5) 0.037(6) 0.008(4) 0.019(5) 0.013(4)
C(18) 0.036(6) 0.031(5) 0.032(5) 0.003(4) 0.013(5) 0.009(4)
C(19) 0.041(6) 0.025(5) 0.028(5) 0.007(4) 0.000(5) 0.001(4)
C(20) 0.062(7) 0.026(5) 0.023(5) 0.003(5) 0.018(5) 0.008(4)
C(21) 0.045(6) 0.026(5) 0.031(5) -0.001(4) 0.020(5) 0.003(4)
C(22) 0.040(6) 0.028(5) 0.037(5) 0.006(4) 0.021(5) 0.009(4)
C(23) 0.074(8) 0.035(6) 0.078(8) 0.013(6) 0.053(7) 0.022(6)
C(24) 0.050(7) 0.028(6) 0.047(6) -0.010(5) 0.007(5) 0.017(5)
C(25) 0.096(10) 0.053(8) 0.125(11) 0.037(7) 0.087(9) 0.063(8)
C(26) 0.237(19) 0.027(6) 0.044(7) 0.017(9) 0.081(10) 0.017(6)
C(27) 0.082(9) 0.056(8) 0.052(8) -0.012(7) -0.009(7) 0.041(7)
C(28) 0.085(8) 0.022(5) 0.049(7) 0.011(5) 0.041(6) 0.008(5)
C(29) 0.034(6) 0.033(5) 0.043(6) 0.003(5) 0.004(5) 0.000(5)
C(30) 0.047(7) 0.027(5) 0.074(8) 0.006(5) 0.035(6) 0.017(5)
C(31) 0.088(9) 0.018(5) 0.044(6) 0.012(5) 0.030(6) 0.016(4)
C(32) 0.041(6) 0.018(5) 0.056(7) 0.010(4) 0.003(5) 0.002(5)
C(33) 0.028(5) 0.020(4) 0.016(4) 0.000(4) 0.005(4) -0.003(4)
C(34) 0.036(6) 0.035(5) 0.031(5) 0.012(4) 0.016(4) 0.015(4)
C(35) 0.041(6) 0.031(5) 0.048(6) 0.003(5) 0.019(5) 0.015(5)
C(36) 0.057(7) 0.029(5) 0.040(6) 0.017(5) 0.027(5) 0.023(4)
C(37) 0.054(7) 0.023(5) 0.029(5) 0.012(5) 0.008(5) 0.006(4)
C(38) 0.027(5) 0.030(5) 0.035(5) 0.004(4) 0.007(4) 0.006(4)
C(39) 0.027(5) 0.021(5) 0.030(5) 0.006(4) 0.005(4) 0.011(4)
C(40) 0.039(6) 0.040(6) 0.037(5) 0.020(5) 0.017(5) 0.020(5)
C(41) 0.049(6) 0.026(5) 0.033(5) -0.008(5) 0.008(5) 0.011(4)
C(42) 0.076(8) 0.023(5) 0.027(5) 0.010(5) 0.022(5) 0.010(4)
C(43) 0.047(6) 0.027(5) 0.033(5) 0.019(5) 0.019(5) 0.009(4)
C(44) 0.028(5) 0.040(6) 0.024(5) 0.001(4) 0.011(4) 0.006(4)
B(1) 0.030(6) 0.031(6) 0.032(6) 0.010(5) 0.010(5) 0.012(5)
B(2) 0.024(6) 0.021(5) 0.032(6) 0.004(4) 0.014(5) 0.011(4)

loop_
_atom_site_label
_atom_site_fract_x
_atom_site_fract_y
_atom_site_fract_z
_atom_site_U_iso_or_equiv
_atom_site_occupancy
_atom_site_thermal_displace_type
_atom_site_calc_flag
Ti(1) 0.25304(13) 0.48501(10) 1.10604(15) 0.0307(5) 1.000 Uani d
Ti(2) 0.25169(13) -0.06416(10) -0.10262(15) 0.0311(5) 1.000 Uani d
F(1) 0.0672(4) 0.3034(3) 0.6517(5) 0.0562(18) 1.000 Uani d
F(2) 0.0868(6) 0.1361(4) 0.4992(5) 0.084(2) 1.000 Uani d
F(3) 0.2965(6) 0.0774(3) 0.5508(6) 0.090(3) 1.000 Uani d
F(4) 0.4775(5) 0.1826(4) 0.7681(6) 0.076(2) 1.000 Uani d
F(5) 0.4558(4) 0.3426(3) 0.9242(5) 0.0534(18) 1.000 Uani d
F(6) 0.0355(4) 0.5062(3) 0.7632(5) 0.0469(17) 1.000 Uani d
F(7) 0.0059(4) 0.5922(3) 0.5950(5) 0.0486(16) 1.000 Uani d
F(8) 0.1751(4) 0.6198(3) 0.5117(4) 0.0505(17) 1.000 Uani d
F(9) 0.3806(4) 0.5688(3) 0.6149(5) 0.0538(18) 1.000 Uani d
F(10) 0.4150(4) 0.4864(3) 0.7923(5) 0.0448(17) 1.000 Uani d
F(11) 0.0342(4) -0.1167(3) 0.0634(5) 0.0495(17) 1.000 Uani d
F(12) 0.0013(5) -0.2077(4) 0.2081(5) 0.062(2) 1.000 Uani d
F(13) 0.1786(5) -0.2095(3) 0.4278(5) 0.0605(19) 1.000 Uani d
F(14) 0.3892(5) -0.1246(3) 0.4900(5) 0.0633(19) 1.000 Uani d
F(15) 0.4215(4) -0.0311(3) 0.3453(4) 0.0452(16) 1.000 Uani d
F(16) 0.4746(4) 0.1187(3) 0.2514(5) 0.0470(16) 1.000 Uani d
F(17) 0.5159(4) 0.2843(3) 0.4324(5) 0.0573(18) 1.000 Uani d
F(18) 0.3436(5) 0.3586(3) 0.5040(5) 0.065(2) 1.000 Uani d
F(19) 0.1287(5) 0.2668(3) 0.3805(5) 0.062(2) 1.000 Uani d
F(20) 0.0859(4) 0.0962(3) 0.2000(5) 0.0482(17) 1.000 Uani d
C(1) 0.2263(9) 0.4254(6) 1.2562(9) 0.044(3) 1.000 Uani d
C(2) 0.1656(8) 0.3638(7) 1.1331(10) 0.046(3) 1.000 Uani d
C(3) 0.2419(9) 0.3282(5) 1.0714(9) 0.047(3) 1.000 Uani d
C(4) 0.3511(8) 0.3705(7) 1.1626(11) 0.049(4) 1.000 Uani d
C(5) 0.3426(9) 0.4295(6) 1.2765(9) 0.050(3) 1.000 Uani d
C(6) 0.2893(9) 0.6298(6) 1.0994(9) 0.050(3) 1.000 Uani d
C(7) 0.3499(8) 0.6325(6) 1.2235(9) 0.043(3) 1.000 Uani d
C(8) 0.2743(9) 0.6208(6) 1.2808(9) 0.048(3) 1.000 Uani d
C(9) 0.1643(9) 0.6074(6) 1.1871(11) 0.053(4) 1.000 Uani d
C(10) 0.1733(9) 0.6138(6) 1.0744(9) 0.050(3) 1.000 Uani d
C(11) 0.2603(7) 0.3288(5) 0.7956(8) 0.030(3) 1.000 Uani d
C(12) 0.1684(8) 0.2745(6) 0.6849(9) 0.041(3) 1.000 Uani d
C(13) 0.1782(10) 0.1898(6) 0.6026(9) 0.054(4) 1.000 Uani d
C(14) 0.2833(11) 0.1575(6) 0.6292(10) 0.061(4) 1.000 Uani d
C(15) 0.3761(9) 0.2119(6) 0.7402(10) 0.048(4) 1.000 Uani d
C(16) 0.3618(8) 0.2956(6) 0.8171(9) 0.038(3) 1.000 Uani d
C(17) 0.2270(7) 0.4930(6) 0.7871(8) 0.035(3) 1.000 Uani d
C(18) 0.1232(7) 0.5220(5) 0.7321(8) 0.034(3) 1.000 Uani d
C(19) 0.1057(7) 0.5660(5) 0.6444(8) 0.037(3) 1.000 Uani d
C(20) 0.1923(8) 0.5804(5) 0.6024(8) 0.037(3) 1.000 Uani d
C(21) 0.2960(8) 0.5538(5) 0.6546(8) 0.034(3) 1.000 Uani d
C(22) 0.3115(7) 0.5126(5) 0.7445(8) 0.034(3) 1.000 Uani d
C(23) 0.2118(10) 0.0808(6) -0.1043(11) 0.055(4) 1.000 Uani d
C(24) 0.3279(9) 0.0850(6) -0.0640(9) 0.044(3) 1.000 Uani d
C(25) 0.3535(10) 0.0260(8) -0.1638(14) 0.070(5) 1.000 Uani d
C(26) 0.2462(16) -0.0140(7) -0.2729(11) 0.093(6) 1.000 Uani d
C(27) 0.1618(10) 0.0213(8) -0.2288(11) 0.068(4) 1.000 Uani d
C(28) 0.2729(9) -0.1985(5) -0.2559(9) 0.049(3) 1.000 Uani d
C(29) 0.1577(7) -0.2045(6) -0.2718(9) 0.043(3) 1.000 Uani d
C(30) 0.1499(8) -0.2079(6) -0.1557(10) 0.046(3) 1.000 Uani d
C(31) 0.2607(9) -0.2030(5) -0.0662(9) 0.047(3) 1.000 Uani d
C(32) 0.3366(8) -0.1970(5) -0.1285(10) 0.046(3) 1.000 Uani d
C(33) 0.2320(7) -0.0698(5) 0.1987(7) 0.025(2) 1.000 Uani d
C(34) 0.1272(7) -0.1160(5) 0.1693(8) 0.032(3) 1.000 Uani d
C(35) 0.1065(8) -0.1643(6) 0.2411(9) 0.039(3) 1.000 Uani d
C(36) 0.1956(8) -0.1656(5) 0.3520(9) 0.036(3) 1.000 Uani d
C(37) 0.3015(8) -0.1231(5) 0.3841(8) 0.039(3) 1.000 Uani d
C(38) 0.3162(7) -0.0756(5) 0.3071(8) 0.034(3) 1.000 Uani d
C(39) 0.2778(7) 0.0981(5) 0.2176(8) 0.027(2) 1.000 Uani d
C(40) 0.3842(7) 0.1520(6) 0.2820(8) 0.036(3) 1.000 Uani d
C(41) 0.4079(8) 0.2389(6) 0.3771(8) 0.038(3) 1.000 Uani d
C(42) 0.3219(9) 0.2755(6) 0.4097(8) 0.041(3) 1.000 Uani d
C(43) 0.2159(8) 0.2278(6) 0.3476(8) 0.035(3) 1.000 Uani d
C(44) 0.1956(7) 0.1419(6) 0.2581(8) 0.032(3) 1.000 Uani d
C(91) 0.2655 0.3835 1.1800 0.003 1.000 Uiso c
C(92) 0.2502 0.6209 1.1730 0.003 1.000 Uiso c
C(93) 0.2602 0.0398 -0.1668 0.003 1.000 Uiso c
C(94) 0.2356 -0.2022 -0.1756 0.003 1.000 Uiso c
B(1) 0.2448(8) 0.4320(6) 0.8781(9) 0.031(3) 1.000 Uani d
B(2) 0.2520(8) -0.0071(6) 0.1200(9) 0.024(3) 1.000 Uani d
H(1) 0.1549 0.4280 0.9100 0.037 1.000 Uiso c
H(2) 0.3369 0.4689 0.9869 0.037 1.000 Uiso c
H(3) 0.3397 -0.0287 0.0850 0.029 1.000 Uiso c
H(4) 0.1597 -0.0197 0.0133 0.029 1.000 Uiso c
H(5) 0.1952 0.4598 1.3180 0.053 1.000 Uiso c
H(6) 0.0850 0.3474 1.0949 0.056 1.000 Uiso c
H(7) 0.2228 0.2843 0.9849 0.056 1.000 Uiso c
H(8) 0.4201 0.3601 1.1485 0.059 1.000 Uiso c
H(9) 0.4042 0.4663 1.3545 0.060 1.000 Uiso c
H(10) 0.3206 0.6376 1.0394 0.060 1.000 Uiso c
H(11) 0.4308 0.6409 1.2644 0.052 1.000 Uiso c
H(12) 0.2939 0.6219 1.3686 0.057 1.000 Uiso c
H(13) 0.0953 0.5958 1.1984 0.064 1.000 Uiso c
H(14) 0.1118 0.6083 0.9947 0.060 1.000 Uiso c
H(15) 0.1726 0.1149 -0.0519 0.066 1.000 Uiso c
H(16) 0.3818 0.1229 0.0200 0.053 1.000 Uiso c
H(17) 0.4273 0.0138 -0.1619 0.084 1.000 Uiso c
H(18) 0.2354 -0.0563 -0.3583 0.112 1.000 Uiso c
H(19) 0.0818 0.0060 -0.2784 0.081 1.000 Uiso c
H(20) 0.3025 -0.1958 -0.3198 0.059 1.000 Uiso c
H(21) 0.0954 -0.2061 -0.3486 0.052 1.000 Uiso c
H(22) 0.0814 -0.2126 -0.1403 0.055 1.000 Uiso c
H(23) 0.2809 -0.2037 0.0208 0.056 1.000 Uiso c
H(24) 0.4174 -0.1927 -0.0906 0.055 1.000 Uiso c

loop_
_atom_type_symbol
_atom_type_oxidation_number
_atom_type_number_in_cell
_atom_type_scat_dispersion_real
_atom_type_scat_dispersion_imag
_atom_type_scat_source
C 0 88 0.003 0.002
;International Tables for Crystallography
(1992, Vol. C, Tables 4.2.6.8 and 6.1.1.1)
;
H 0 48 0.000 0.000
;International Tables for Crystallography
(1992, Vol. C, Table 6.1.1.2)
;
F 0 40 0.017 0.010
;International Tables for Crystallography
(1992, Vol. C, Tables 4.2.6.8 and 6.1.1.1)
;
B 0 4 0.001 0.001
;International Tables for Crystallography
(1992, Vol. C, Tables 4.2.6.8 and 6.1.1.1)
;
Ti 0 4 0.278 0.446
;International Tables for Crystallography
(1992, Vol. C, Tables 4.2.6.8 and 6.1.1.1)
;

loop_
_geom_angle_atom_site_label_1
_geom_angle_atom_site_label_2
_geom_angle_atom_site_label_3
_geom_angle
_geom_angle_publ_flag
H(1) Ti(1) H(2) 65.1 no
H(3) Ti(2) H(4) 65.8 no
C(2) C(1) C(5) 108.3(9) yes
C(2) C(1) H(5) 125.8 no
C(5) C(1) H(5) 125.9 no
C(1) C(2) C(3) 108.9(8) yes
C(1) C(2) H(6) 125.6 no
C(3) C(2) H(6) 125.6 no
C(2) C(3) C(4) 106.3(8) yes
C(2) C(3) H(7) 126.8 no
C(4) C(3) H(7) 126.9 no
C(3) C(4) C(5) 109.0(10) yes
C(3) C(4) H(8) 125.5 no
C(5) C(4) H(8) 125.5 no
C(1) C(5) C(4) 107.5(7) yes
C(1) C(5) H(9) 126.2 no
C(4) C(5) H(9) 126.2 no
C(7) C(6) C(10) 108.6(11) yes
C(7) C(6) H(10) 125.7 no
C(10) C(6) H(10) 125.7 no
C(6) C(7) C(8) 108.5(9) yes
C(6) C(7) H(11) 125.7 no
C(8) C(7) H(11) 125.7 no
C(7) C(8) C(9) 107.8(10) yes
C(7) C(8) H(12) 126.1 no
C(9) C(8) H(12) 126.1 no
C(8) C(9) C(10) 107.7(11) yes
C(8) C(9) H(13) 126.2 no
C(10) C(9) H(13) 126.2 no
C(6) C(10) C(9) 107.3(9) yes
C(6) C(10) H(14) 126.3 no
C(9) C(10) H(14) 126.3 no
C(12) C(11) C(16) 116.1(7) yes
C(12) C(11) B(1) 118.8(8) yes
C(16) C(11) B(1) 124.5(6) yes
F(1) C(12) C(11) 120.5(8) yes
F(1) C(12) C(13) 117.5(7) yes
C(11) C(12) C(13) 122.0(9) yes
F(2) C(13) C(12) 121.2(10) yes
F(2) C(13) C(14) 118.7(8) yes
C(12) C(13) C(14) 120.1(8) yes
F(3) C(14) C(13) 121.8(8) yes
F(3) C(14) C(15) 120.1(11) yes
C(13) C(14) C(15) 118.1(9) yes
F(4) C(15) C(14) 119.4(9) yes
F(4) C(15) C(16) 121.3(7) yes
C(14) C(15) C(16) 119.3(10) yes
F(5) C(16) C(11) 120.6(7) yes
F(5) C(16) C(15) 115.1(8) yes
C(11) C(16) C(15) 124.3(7) yes
C(18) C(17) C(22) 114.3(9) yes
C(18) C(17) B(1) 123.6(9) yes
C(22) C(17) B(1) 121.8(8) yes
F(6) C(18) C(17) 120.1(9) yes
F(6) C(18) C(19) 116.9(8) yes
C(17) C(18) C(19) 123.1(10) yes
F(7) C(19) C(18) 120.9(9) yes
F(7) C(19) C(20) 119.4(9) yes
C(18) C(19) C(20) 119.7(8) yes
F(8) C(20) C(19) 120.6(8) yes
F(8) C(20) C(21) 120.2(10) yes
C(19) C(20) C(21) 119.2(9) yes
F(9) C(21) C(20) 119.2(9) yes
F(9) C(21) C(22) 121.3(8) yes
C(20) C(21) C(22) 119.5(10) yes
F(10) C(22) C(17) 118.3(9) yes
F(10) C(22) C(21) 117.5(9) yes
C(17) C(22) C(21) 124.2(8) yes
C(24) C(23) C(27) 109.8(11) yes
C(24) C(23) H(15) 125.1 no
C(27) C(23) H(15) 125.1 no
C(23) C(24) C(25) 108.9(8) yes
C(23) C(24) H(16) 125.5 no
C(25) C(24) H(16) 125.6 no
C(24) C(25) C(26) 106.2(12) yes
C(24) C(25) H(17) 126.9 no
C(26) C(25) H(17) 126.9 no
C(25) C(26) C(27) 106.5(10) yes
C(25) C(26) H(18) 126.8 no
C(27) C(26) H(18) 126.7 no
C(23) C(27) C(26) 108.5(10) yes
C(23) C(27) H(19) 125.7 no
C(26) C(27) H(19) 125.8 no
C(29) C(28) C(32) 107.5(11) yes
C(29) C(28) H(20) 126.2 no
C(32) C(28) H(20) 126.2 no
C(28) C(29) C(30) 108.5(8) yes
C(28) C(29) H(21) 125.7 no
C(30) C(29) H(21) 125.7 no
C(29) C(30) C(31) 108.0(10) yes
C(29) C(30) H(22) 126.0 no
C(31) C(30) H(22) 126.0 no
C(30) C(31) C(32) 107.6(9) yes
C(30) C(31) H(23) 126.2 no
C(32) C(31) H(23) 126.2 no
C(28) C(32) C(31) 108.4(9) yes
C(28) C(32) H(24) 125.8 no
C(31) C(32) H(24) 125.8 no
C(34) C(33) C(38) 114.0(9) yes
C(34) C(33) B(2) 123.4(7) yes
C(38) C(33) B(2) 122.4(7) yes
F(11) C(34) C(33) 121.0(9) yes
F(11) C(34) C(35) 114.7(8) yes
C(33) C(34) C(35) 124.3(8) yes
F(12) C(35) C(34) 121.7(8) yes
F(12) C(35) C(36) 119.7(10) yes
C(34) C(35) C(36) 118.6(9) yes
F(13) C(36) C(35) 120.7(9) yes
F(13) C(36) C(37) 119.6(8) yes
C(35) C(36) C(37) 119.7(10) yes
F(14) C(37) C(36) 120.6(10) yes
F(14) C(37) C(38) 120.8(8) yes
C(36) C(37) C(38) 118.6(8) yes
F(15) C(38) C(33) 118.4(9) yes
F(15) C(38) C(37) 116.8(7) yes
C(33) C(38) C(37) 124.8(8) yes
C(40) C(39) C(44) 112.0(7) yes
C(40) C(39) B(2) 125.5(8) yes
C(44) C(39) B(2) 122.2(7) yes
F(16) C(40) C(39) 119.1(7) yes
F(16) C(40) C(41) 115.9(7) yes
C(39) C(40) C(41) 125.0(9) yes
F(17) C(41) C(40) 119.0(9) yes
F(17) C(41) C(42) 122.6(7) yes
C(40) C(41) C(42) 118.4(8) yes
F(18) C(42) C(41) 119.4(8) yes
F(18) C(42) C(43) 121.2(10) yes
C(41) C(42) C(43) 119.4(7) yes
F(19) C(43) C(42) 118.7(7) yes
F(19) C(43) C(44) 120.3(8) yes
C(42) C(43) C(44) 121.0(9) yes
F(20) C(44) C(39) 117.7(6) yes
F(20) C(44) C(43) 118.2(8) yes
C(39) C(44) C(43) 124.1(8) yes
C(11) B(1) C(17) 109.1(8) yes
C(11) B(1) H(1) 109.6 no
C(11) B(1) H(2) 109.6 no
C(17) B(1) H(1) 109.6 no
C(17) B(1) H(2) 109.6 no
H(1) B(1) H(2) 109.5 no
C(33) B(2) C(39) 107.9(7) yes
C(33) B(2) H(3) 109.9 no
C(33) B(2) H(4) 109.9 no
C(39) B(2) H(3) 109.9 no
C(39) B(2) H(4) 109.9 no
H(3) B(2) H(4) 109.5 no

loop_
_geom_bond_atom_site_label_1
_geom_bond_atom_site_label_2
_geom_bond_distance
_geom_bond_publ_flag
Ti(1) H(1) 2.03 no
Ti(1) H(2) 1.97 no
Ti(2) H(3) 1.93 no
Ti(2) H(4) 2.03 no
F(1) C(12) 1.332(11) yes
F(2) C(13) 1.345(10) yes
F(3) C(14) 1.335(11) yes
F(4) C(15) 1.335(13) yes
F(5) C(16) 1.351(8) yes
F(6) C(18) 1.324(12) yes
F(7) C(19) 1.323(10) yes
F(8) C(20) 1.341(11) yes
F(9) C(21) 1.350(13) yes
F(10) C(22) 1.357(10) yes
F(11) C(34) 1.364(9) yes
F(12) C(35) 1.352(11) yes
F(13) C(36) 1.348(13) yes
F(14) C(37) 1.339(10) yes
F(15) C(38) 1.346(10) yes
F(16) C(40) 1.372(11) yes
F(17) C(41) 1.356(10) yes
F(18) C(42) 1.341(8) yes
F(19) C(43) 1.376(12) yes
F(20) C(44) 1.375(9) yes
C(1) C(2) 1.360(11) yes
C(1) C(5) 1.402(15) yes
C(1) H(5) 0.95 no
C(2) C(3) 1.409(16) yes
C(2) H(6) 0.95 no
C(3) C(4) 1.395(12) yes
C(3) H(7) 0.95 no
C(4) C(5) 1.377(15) yes
C(4) H(8) 0.95 no
C(5) H(9) 0.95 no
C(6) C(7) 1.355(14) yes
C(6) C(10) 1.394(16) yes
C(6) H(10) 0.95 no
C(7) C(8) 1.382(17) yes
C(7) H(11) 0.95 no
C(8) C(9) 1.391(13) yes
C(8) H(12) 0.95 no
C(9) C(10) 1.384(19) yes
C(9) H(13) 0.95 no
C(10) H(14) 0.95 no
C(11) C(12) 1.385(10) yes
C(11) C(16) 1.364(13) yes
C(11) B(1) 1.638(12) yes
C(12) C(13) 1.390(13) yes
C(13) C(14) 1.397(18) yes
C(14) C(15) 1.393(12) yes
C(15) C(16) 1.375(13) yes
C(17) C(18) 1.398(12) yes
C(17) C(22) 1.395(15) yes
C(17) B(1) 1.606(16) yes
C(18) C(19) 1.365(14) yes
C(19) C(20) 1.389(16) yes
C(20) C(21) 1.372(13) yes
C(21) C(22) 1.357(14) yes
C(23) C(24) 1.368(16) yes
C(23) C(27) 1.340(14) yes
C(23) H(15) 0.95 no
C(24) C(25) 1.362(18) yes
C(24) H(16) 0.95 no
C(25) C(26) 1.440(17) yes
C(25) H(17) 0.95 no
C(26) C(27) 1.38(2) yes
C(26) H(18) 0.95 no
C(27) H(19) 0.95 no
C(28) C(29) 1.401(15) yes
C(28) C(32) 1.400(14) yes
C(28) H(20) 0.95 no
C(29) C(30) 1.399(17) yes
C(29) H(21) 0.95 no
C(30) C(31) 1.402(13) yes
C(30) H(22) 0.95 no
C(31) C(32) 1.408(18) yes
C(31) H(23) 0.95 no
C(32) H(24) 0.95 no
C(33) C(34) 1.376(12) yes
C(33) C(38) 1.360(11) yes
C(33) B(2) 1.616(15) yes
C(34) C(35) 1.378(16) yes
C(35) C(36) 1.383(12) yes
C(36) C(37) 1.357(14) yes
C(37) C(38) 1.392(15) yes
C(39) C(40) 1.389(11) yes
C(39) C(44) 1.385(13) yes
C(39) B(2) 1.610(10) yes
C(40) C(41) 1.385(10) yes
C(41) C(42) 1.347(15) yes
C(42) C(43) 1.347(13) yes
C(43) C(44) 1.352(10) yes
B(1) H(1) 1.32 no
B(1) H(2) 1.32 no
B(2) H(3) 1.32 no
B(2) H(4) 1.32 no

loop_
_geom_contact_atom_site_label_1
_geom_contact_atom_site_label_2
_geom_contact_distance
_geom_contact_site_symmetry_2
_geom_contact_publ_flag
Ti(1) C(92) 2.0166(15) . no
Ti(1) C(91) 2.0257(18) . no
Ti(1) C(7) 2.316(8) . no
Ti(1) C(9) 2.328(10) . no
Ti(1) C(8) 2.333(8) . no
Ti(1) C(4) 2.335(11) . no
Ti(1) C(6) 2.342(11) . no
Ti(1) C(1) 2.343(13) . no
Ti(1) C(10) 2.347(10) . no
Ti(1) C(5) 2.348(11) . no
Ti(1) C(2) 2.349(12) . no
Ti(1) C(3) 2.349(9) . no
Ti(1) B(1) 2.450(11) . no
Ti(2) C(93) 2.0183(18) . no
Ti(2) C(94) 2.0234(14) . no
Ti(2) C(27) 2.320(13) . no
Ti(2) C(25) 2.328(17) . no
Ti(2) C(26) 2.331(15) . no
Ti(2) C(32) 2.334(9) . no
Ti(2) C(23) 2.338(11) . no
Ti(2) C(31) 2.347(10) . no
Ti(2) C(28) 2.349(9) . no
Ti(2) C(29) 2.351(7) . no
Ti(2) C(24) 2.355(10) . no
Ti(2) C(30) 2.360(9) . no
Ti(2) B(2) 2.428(10) . no
F(1) F(12) 2.863(10) 2_556 no
F(1) F(13) 3.107(8) 2_556 no
F(1) F(19) 3.363(9) . no
F(1) F(8) 3.455(7) 2_566 no
F(1) F(7) 3.599(8) 2_566 no
F(2) F(19) 2.954(10) . no
F(2) F(20) 3.302(9) . no
F(2) C(43) 3.383(14) . no
F(2) C(44) 3.543(13) . no
F(3) C(26) 3.074(18) 1_556 no
F(3) C(37) 3.111(9) . no
F(3) C(38) 3.128(10) . no
F(3) F(15) 3.328(9) . no
F(3) F(14) 3.330(8) . no
F(3) C(25) 3.487(18) 1_556 no
F(3) F(15) 3.510(9) 2_656 no
F(4) F(15) 2.861(8) 2_656 no
F(4) C(38) 3.334(11) 2_656 no
F(4) C(25) 3.342(17) 1_556 no
F(4) C(7) 3.563(12) 2_667 no
F(5) F(10) 3.301(6) 2_667 no
F(5) C(6) 3.364(14) 2_667 no
F(5) C(4) 3.368(15) . no
F(5) C(7) 3.534(14) 2_667 no
F(6) C(10) 3.212(9) . no
F(6) F(8) 3.293(5) 2_566 no
F(6) C(9) 3.388(14) 2_567 no
F(6) C(1) 3.448(12) 2_567 no
F(6) C(2) 3.567(12) 2_567 no
F(7) F(19) 2.806(7) 2_566 no
F(7) C(19) 2.901(8) 2_566 no
F(7) F(7) 2.959(9) 2_566 no
F(7) C(20) 3.244(8) 2_566 no
F(7) C(29) 3.275(9) 1_566 no
F(7) C(18) 3.356(8) 2_566 no
F(7) C(30) 3.408(8) 1_566 no
F(7) F(8) 3.593(7) 2_566 no
F(8) C(28) 3.061(8) 1_566 no
F(8) C(29) 3.120(9) 1_566 no
F(8) F(13) 3.141(8) 1_565 no
F(8) C(8) 3.331(14) 1_554 no
F(8) C(94) 3.572(4) 1_566 no
F(9) F(17) 2.930(9) 2_666 no
F(9) F(18) 3.076(7) . no
F(9) C(5) 3.274(11) 2_667 no
F(9) C(4) 3.345(9) 2_667 no
F(10) F(18) 3.058(6) . no
F(10) C(4) 3.470(12) 2_667 no
F(10) C(7) 3.555(11) 2_667 no
F(11) F(20) 3.016(7) 2 no
F(11) C(30) 3.297(13) . no
F(11) C(23) 3.335(14) 2 no
F(12) C(12) 3.147(14) 2_556 no
F(12) C(23) 3.479(12) 2 no
F(12) C(3) 3.504(9) 2_556 no
F(12) C(9) 3.570(11) 1_544 no
F(12) C(27) 3.589(13) 2 no
F(13) C(8) 3.156(11) 1_544 no
F(13) C(9) 3.218(11) 1_544 no
F(13) C(28) 3.368(12) 1_556 no
F(13) C(29) 3.552(13) 1_556 no
F(13) C(26) 3.594(11) 1_556 no
F(14) F(16) 2.846(7) 2_656 no
F(14) F(15) 2.979(6) 2_656 no
F(14) F(17) 3.053(8) 2_656 no
F(14) C(40) 3.288(10) 2_656 no
F(14) C(41) 3.365(11) 2_656 no
F(15) F(15) 3.214(8) 2_656 no
F(16) C(24) 3.311(10) . no
F(16) C(25) 3.324(14) 2_655 no
F(16) C(28) 3.392(13) 2_655 no
F(16) C(32) 3.564(13) 2_655 no
F(17) C(8) 3.269(9) 2_667 no
F(17) C(7) 3.487(10) 2_667 no
F(18) C(21) 3.164(10) . no
F(18) C(5) 3.174(13) 1_554 no
F(18) C(22) 3.178(10) . no
F(18) C(1) 3.247(12) 1_554 no
F(19) C(13) 3.065(13) . no
F(19) C(12) 3.337(13) . no
F(19) C(29) 3.398(11) 2 no
F(19) C(30) 3.449(10) 2 no
F(20) C(30) 3.445(11) 2 no
C(1) C(91) 1.178(11) . no
C(1) C(8) 3.015(14) . no
C(1) C(9) 3.243(15) . no
C(1) C(42) 3.385(15) 1_556 no
C(1) C(92) 3.543(11) . no
C(2) C(91) 1.175(9) . no
C(3) C(91) 1.194(8) . no
C(3) B(1) 3.180(17) . no
C(3) C(11) 3.282(15) . no
C(4) C(91) 1.177(11) . no
C(4) B(1) 3.548(17) . no
C(5) C(91) 1.182(8) . no
C(5) C(8) 3.121(14) . no
C(5) C(42) 3.317(16) 1_556 no
C(5) C(7) 3.440(15) . no
C(5) C(41) 3.557(15) 1_556 no
C(6) C(92) 1.167(13) . no
C(6) B(1) 3.188(12) . no
C(6) C(17) 3.329(12) . no
C(7) C(92) 1.170(9) . no
C(8) C(92) 1.175(11) . no
C(8) C(36) 3.422(13) 1_566 no
C(8) C(91) 3.498(9) . no
C(9) C(92) 1.181(13) . no
C(9) C(36) 3.375(11) 1_566 no
C(9) C(35) 3.555(13) 1_566 no
C(10) C(92) 1.179(9) . no
C(10) B(1) 3.363(14) . no
C(10) C(17) 3.540(14) . no
C(10) C(18) 3.546(13) . no
C(13) C(43) 3.381(17) . no
C(14) C(26) 3.331(19) 1_556 no
C(14) C(93) 3.524(13) 1_556 no
C(14) C(25) 3.55(2) 1_556 no
C(15) C(25) 3.486(19) 1_556 no
C(19) C(29) 3.391(12) 1_566 no
C(19) C(19) 3.402(13) 2_566 no
C(19) C(30) 3.440(11) 1_566 no
C(19) C(94) 3.559(7) 1_566 no
C(20) C(28) 3.273(11) 1_566 no
C(20) C(29) 3.303(12) 1_566 no
C(20) C(94) 3.416(7) 1_566 no
C(23) C(93) 1.150(13) . no
C(23) B(2) 3.216(18) . no
C(23) C(39) 3.431(16) . no
C(24) C(93) 1.165(7) . no
C(24) B(2) 3.313(17) . no
C(24) C(39) 3.474(15) . no
C(24) C(40) 3.579(14) . no
C(25) C(93) 1.192(14) . no
C(25) C(28) 3.350(14) . no
C(26) C(93) 1.185(11) . no
C(26) C(28) 2.978(15) . no
C(26) C(29) 3.182(17) . no
C(26) C(94) 3.505(13) . no
C(27) C(93) 1.171(11) . no
C(27) C(29) 3.405(15) . no
C(28) C(94) 1.197(13) . no
C(28) C(93) 3.552(8) . no
C(29) C(94) 1.187(8) . no
C(30) C(94) 1.193(12) . no
C(30) B(2) 3.477(11) . no
C(31) C(94) 1.196(10) . no
C(31) B(2) 3.142(12) . no
C(31) C(33) 3.230(13) . no
C(31) C(34) 3.600(16) . no
C(32) C(94) 1.189(9) . no
C(36) C(92) 3.526(8) 1_544 no
C(42) C(91) 3.479(10) 1_554 no

loop_
_geom_torsion_atom_site_label_1
_geom_torsion_atom_site_label_2
_geom_torsion_atom_site_label_3
_geom_torsion_atom_site_label_4
_geom_torsion
_geom_torsion_publ_flag
F(1) C(12) C(11) C(16) -176.3(10) no
F(1) C(12) C(11) B(1) -4.5(16) no
F(1) C(12) C(13) F(2) -5.1(18) no
F(1) C(12) C(13) C(14) 177.3(11) no
F(2) C(13) C(12) C(11) 176.8(11) no
F(2) C(13) C(14) F(3) 3.7(19) no
F(2) C(13) C(14) C(15) -177.0(12) no
F(3) C(14) C(13) C(12) -178.6(12) no
F(3) C(14) C(15) F(4) -0.8(19) no
F(3) C(14) C(15) C(16) 177.7(12) no
F(4) C(15) C(14) C(13) 179.8(12) no
F(4) C(15) C(16) F(5) -2.8(17) no
F(4) C(15) C(16) C(11) -178.7(11) no
F(5) C(16) C(11) C(12) -178.4(10) no
F(5) C(16) C(11) B(1) 10.3(17) no
F(5) C(16) C(15) C(14) 178.6(11) no
F(6) C(18) C(17) C(22) 179.0(6) no
F(6) C(18) C(17) B(1) 5.9(10) no
F(6) C(18) C(19) F(7) 0.9(10) no
F(6) C(18) C(19) C(20) -176.7(6) no
F(7) C(19) C(18) C(17) -179.9(6) no
F(7) C(19) C(20) F(8) -0.6(10) no
F(7) C(19) C(20) C(21) 179.4(6) no
F(8) C(20) C(19) C(18) 176.9(6) no
F(8) C(20) C(21) F(9) 0.8(10) no
F(8) C(20) C(21) C(22) -178.8(6) no
F(9) C(21) C(20) C(19) -179.3(6) no
F(9) C(21) C(22) F(10) -0.5(10) no
F(9) C(21) C(22) C(17) -178.2(6) no
F(10) C(22) C(17) C(18) -179.6(6) no
F(10) C(22) C(17) B(1) -6.3(10) no
F(10) C(22) C(21) C(20) 179.2(6) no
F(11) C(34) C(33) C(38) 180.0(7) no
F(11) C(34) C(33) B(2) 5.1(12) no
F(11) C(34) C(35) F(12) -0.6(12) no
F(11) C(34) C(35) C(36) -178.6(7) no
F(12) C(35) C(34) C(33) 179.4(8) no
F(12) C(35) C(36) F(13) -0.2(12) no
F(12) C(35) C(36) C(37) 179.1(8) no
F(13) C(36) C(35) C(34) 177.9(8) no
F(13) C(36) C(37) F(14) 0.1(12) no
F(13) C(36) C(37) C(38) -177.8(7) no
F(14) C(37) C(36) C(35) -179.1(8) no
F(14) C(37) C(38) F(15) -0.7(12) no
F(14) C(37) C(38) C(33) -179.5(8) no
F(15) C(38) C(33) C(34) -178.7(7) no
F(15) C(38) C(33) B(2) -3.7(12) no
F(15) C(38) C(37) C(36) 177.3(7) no
F(16) C(40) C(39) C(44) -179.1(8) no
F(16) C(40) C(39) B(2) 7.6(15) no
F(16) C(40) C(41) F(17) 0.1(14) no
F(16) C(40) C(41) C(42) 179.1(9) no
F(17) C(41) C(40) C(39) 180.0(9) no
F(17) C(41) C(42) F(18) -2.7(15) no
F(17) C(41) C(42) C(43) 177.8(9) no
F(18) C(42) C(41) C(40) 178.3(9) no
F(18) C(42) C(43) F(19) 1.5(15) no
F(18) C(42) C(43) C(44) -176.1(9) no
F(19) C(43) C(42) C(41) -179.0(9) no
F(19) C(43) C(44) F(20) 1.2(14) no
F(19) C(43) C(44) C(39) 178.9(9) no
F(20) C(44) C(39) C(40) 179.0(8) no
F(20) C(44) C(39) B(2) -7.4(14) no
F(20) C(44) C(43) C(42) 178.7(9) no
C(1) C(2) C(3) C(4) 0.4(13) no
C(1) C(5) C(4) C(3) -0.8(14) no
C(2) C(1) C(5) C(4) 1.0(14) no
C(2) C(3) C(4) C(5) 0.3(13) no
C(3) C(2) C(1) C(5) -0.9(13) no
C(6) C(7) C(8) C(9) 2.2(10) no
C(6) C(10) C(9) C(8) 0.9(10) no
C(7) C(6) C(10) C(9) 0.5(10) no
C(7) C(8) C(9) C(10) -1.9(10) no
C(8) C(7) C(6) C(10) -1.7(10) no
C(11) C(12) C(13) C(14) -0.8(19) no
C(11) C(16) C(15) C(14) 2.8(20) no
C(11) B(1) C(17) C(18) 109.2(9) no
C(11) B(1) C(17) C(22) -63.4(9) no
C(12) C(11) C(16) C(15) -2.8(18) no
C(12) C(11) B(1) C(17) -66.6(12) no
C(12) C(13) C(14) C(15) 0.7(20) no
C(13) C(12) C(11) C(16) 1.7(17) no
C(13) C(12) C(11) B(1) 173.6(11) no
C(13) C(14) C(15) C(16) -1.6(20) no
C(15) C(16) C(11) B(1) -174.1(11) no
C(16) C(11) B(1) C(17) 104.5(11) no
C(17) C(18) C(19) C(20) 2.5(10) no
C(17) C(22) C(21) C(20) 1.4(11) no
C(18) C(17) C(22) C(21) -1.9(10) no
C(18) C(19) C(20) C(21) -3.0(10) no
C(19) C(18) C(17) C(22) -0.1(10) no
C(19) C(18) C(17) B(1) -173.3(7) no
C(19) C(20) C(21) C(22) 1.1(10) no
C(21) C(22) C(17) B(1) 171.4(7) no
C(23) C(24) C(25) C(26) 2.0(15) no
C(23) C(27) C(26) C(25) 1.9(16) no
C(24) C(23) C(27) C(26) -0.7(16) no
C(24) C(25) C(26) C(27) -2.4(16) no
C(25) C(24) C(23) C(27) -0.9(16) no
C(28) C(29) C(30) C(31) 0.6(9) no
C(28) C(32) C(31) C(30) -0.2(9) no
C(29) C(28) C(32) C(31) 0.5(9) no
C(29) C(30) C(31) C(32) -0.2(9) no
C(30) C(29) C(28) C(32) -0.7(9) no
C(33) C(34) C(35) C(36) 1.4(13) no
C(33) C(38) C(37) C(36) -1.5(13) no
C(33) B(2) C(39) C(40) 105.1(11) no
C(33) B(2) C(39) C(44) -67.5(10) no
C(34) C(33) C(38) C(37) 0.1(12) no
C(34) C(33) B(2) C(39) 109.2(8) no
C(34) C(35) C(36) C(37) -2.9(13) no
C(35) C(34) C(33) C(38) 0.0(12) no
C(35) C(34) C(33) B(2) -174.9(8) no
C(35) C(36) C(37) C(38) 2.9(13) no
C(37) C(38) C(33) B(2) 175.0(8) no
C(38) C(33) B(2) C(39) -65.2(10) no
C(39) C(40) C(41) C(42) -1.0(16) no
C(39) C(44) C(43) C(42) -3.5(16) no
C(40) C(39) C(44) C(43) 1.3(14) no
C(40) C(41) C(42) C(43) -1.3(16) no
C(41) C(40) C(39) C(44) 1.0(15) no
C(41) C(40) C(39) B(2) -172.3(10) no
C(41) C(42) C(43) C(44) 3.4(16) no
C(43) C(44) C(39) B(2) 174.8(9) no
